data_4068445
loop_
_publ_author_name
'Kantchev, Eric Assen B.'
'Ying, Jackie Y.'

_publ_section_title
;
 Practical One-Pot, Three-Component Synthesis of N-Heterocyclic Carbene
 (NHC) Ligated Palladacycles Derived fromN,N-Dimethylbenzylamine
;
_journal_issue 1
_journal_name_full Organometallics
_journal_page_first 289
_journal_paper_doi 10.1021/om8008475
_journal_volume 28
_journal_year 2009
_chemical_formula_sum 'C38 H51 F6 N4 P Pd'
_chemical_formula_weight 815.20
_chemical_name_systematic
; 
 ? 
;
_space_group_IT_number 14
_symmetry_cell_setting monoclinic
_symmetry_space_group_name_Hall '-P 2yn'
_symmetry_space_group_name_H-M 'P 1 21/n 1'
_atom_sites_solution_hydrogens geom
_atom_sites_solution_primary direct
_atom_sites_solution_secondary difmap
_audit_creation_method SHELXL-97
_cell_angle_alpha 90.00
_cell_angle_beta 103.673(3)
_cell_angle_gamma 90.00
_cell_formula_units_Z 4
_cell_length_a 10.3961(18)
_cell_length_b 20.434(3)
_cell_length_c 19.073(3)
_cell_measurement_reflns_used 4436
_cell_measurement_temperature 223(2)
_cell_measurement_theta_max 24.60
_cell_measurement_theta_min 2.25
_cell_volume 3936.9(11)
_computing_cell_refinement 'Bruker SMART'
_computing_data_collection 'Bruker SMART'
_computing_data_reduction 'Bruker SAINT'
_computing_molecular_graphics 'Bruker SHELXTL'
_computing_publication_material 'Bruker SHELXTL'
_computing_structure_refinement 'SHELXL-97 (Sheldrick, 1997)'
_computing_structure_solution 'SHELXS-97 (Sheldrick, 1990)'
_diffrn_ambient_temperature 223(2)
_diffrn_measured_fraction_theta_full 1.000
_diffrn_measured_fraction_theta_max 1.000
_diffrn_measurement_device_type 'CCD area detector'
_diffrn_measurement_method 'phi and omega scans'
_diffrn_radiation_monochromator graphite
_diffrn_radiation_source 'fine-focus sealed tube'
_diffrn_radiation_type MoK\a
_diffrn_radiation_wavelength 0.71073
_diffrn_reflns_av_R_equivalents 0.0804
_diffrn_reflns_av_sigmaI/netI 0.0895
_diffrn_reflns_limit_h_max 13
_diffrn_reflns_limit_h_min -13
_diffrn_reflns_limit_k_max 26
_diffrn_reflns_limit_k_min -13
_diffrn_reflns_limit_l_max 24
_diffrn_reflns_limit_l_min -24
_diffrn_reflns_number 26984
_diffrn_reflns_theta_full 27.50
_diffrn_reflns_theta_max 27.50
_diffrn_reflns_theta_min 1.48
_exptl_absorpt_coefficient_mu 0.572
_exptl_absorpt_correction_T_max 0.9775
_exptl_absorpt_correction_T_min 0.7328
_exptl_absorpt_correction_type 'Sadabs, (Sheldrick 2001)'
_exptl_crystal_colour COLOURLESS
_exptl_crystal_density_diffrn 1.375
_exptl_crystal_density_meas ?
_exptl_crystal_density_method 'not measured'
_exptl_crystal_description PLATE
_exptl_crystal_F_000 1688
_exptl_crystal_size_max 0.58
_exptl_crystal_size_mid 0.16
_exptl_crystal_size_min 0.04
_refine_diff_density_max 1.503
_refine_diff_density_min -1.452
_refine_diff_density_rms 0.102
_refine_ls_extinction_method none
_refine_ls_goodness_of_fit_ref 1.014
_refine_ls_hydrogen_treatment mixed
_refine_ls_matrix_type full
_refine_ls_number_parameters 487
_refine_ls_number_reflns 9055
_refine_ls_number_restraints 152
_refine_ls_restrained_S_all 1.079
_refine_ls_R_factor_all 0.0998
_refine_ls_R_factor_gt 0.0695
_refine_ls_shift/su_max 0.001
_refine_ls_shift/su_mean 0.000
_refine_ls_structure_factor_coef Fsqd
_refine_ls_weighting_details 'calc w=1/[\s^2^(Fo^2^)+(0.0638P)^2^+7.8294P] where P=(Fo^2^+2Fc^2^)/3'
_refine_ls_weighting_scheme calc
_refine_ls_wR_factor_gt 0.1540
_refine_ls_wR_factor_ref 0.1672
_reflns_number_gt 6519
_reflns_number_total 9055
_reflns_threshold_expression >2sigma(I)
_cod_data_source_file om8008475_si_008.cif
_cod_data_source_block 8388
_cod_depositor_comments
;
The following automatic conversions were performed:

'_symmetry_cell_setting' value 'Monoclinic' changed to 'monoclinic'
according to /home/saulius/struct/CIF-dictionaries/cif_core.dic
dictionary named 'cif_core.dic' version 2.4.2 from 2011-04-26.

Automatic conversion script
Id: cif_fix_values 1715 2011-07-08 13:25:40Z adriana 

The following automatic conversions were performed:

'_exptl_crystal_density_meas' value 'Not Measured' was changed to '?'
- the value is perceived as not measured.

Automatic conversion script
Id: cif_fix_values 3008 2015-01-20 13:52:24Z robertas 
;
_cod_original_cell_volume 3937.0(12)
_cod_original_sg_symbol_H-M P2(1)/n
_cod_database_code 4068445

loop_
_symmetry_equiv_pos_as_xyz
'x, y, z'
'-x+1/2, y+1/2, -z+1/2'
'-x, -y, -z'
'x-1/2, -y-1/2, z-1/2'

loop_
_atom_site_label
_atom_site_type_symbol
_atom_site_fract_x
_atom_site_fract_y
_atom_site_fract_z
_atom_site_U_iso_or_equiv
_atom_site_adp_type
_atom_site_occupancy
_atom_site_symmetry_multiplicity
_atom_site_calc_flag
_atom_site_refinement_flags
_atom_site_disorder_assembly
_atom_site_disorder_group
Pd1 Pd 0.35235(4) 0.559060(18) 0.78216(2) 0.03020(13) Uani 1 1 d . . .
N1 N 0.4351(4) 0.60687(18) 0.6505(2) 0.0297(8) Uani 1 1 d . . .
N2 N 0.6062(4) 0.58257(19) 0.7338(2) 0.0296(8) Uani 1 1 d . . .
N3 N 0.2004(5) 0.5296(2) 0.8334(3) 0.0520(13) Uani 1 1 d . . .
N4 N 0.4420(5) 0.6196(2) 0.8703(2) 0.0439(11) Uani 1 1 d . . .
C37 C 0.4934(6) 0.6429(3) 0.9236(3) 0.0479(14) Uani 1 1 d . . .
C1 C 0.4716(4) 0.5850(2) 0.7191(2) 0.0250(9) Uani 1 1 d . . .
C2 C 0.5452(5) 0.6182(2) 0.6232(3) 0.0375(12) Uani 1 1 d . . .
H2 H 0.5452 0.6340 0.5769 0.045 Uiso 1 1 calc R . .
C3 C 0.6507(5) 0.6024(2) 0.6746(3) 0.0354(11) Uani 1 1 d . . .
H3 H 0.7394 0.6044 0.6713 0.042 Uiso 1 1 calc R . .
C4 C 0.2998(5) 0.6239(2) 0.6136(3) 0.0325(11) Uani 1 1 d . . .
C5 C 0.2358(5) 0.6730(2) 0.6441(3) 0.0392(12) Uani 1 1 d . . .
C6 C 0.1025(6) 0.6838(3) 0.6121(3) 0.0515(15) Uani 1 1 d . . .
H6 H 0.0555 0.7154 0.6318 0.062 Uiso 1 1 calc R . .
C7 C 0.0385(6) 0.6489(3) 0.5521(4) 0.0565(17) Uani 1 1 d . . .
H7 H -0.0521 0.6559 0.5322 0.068 Uiso 1 1 calc R . .
C8 C 0.1063(6) 0.6043(3) 0.5215(3) 0.0519(16) Uani 1 1 d . . .
H8 H 0.0620 0.5824 0.4793 0.062 Uiso 1 1 calc R . .
C9 C 0.2392(5) 0.5902(2) 0.5509(3) 0.0346(11) Uani 1 1 d . . .
C10 C 0.3081(6) 0.7179(3) 0.7039(3) 0.0459(14) Uani 1 1 d . . .
H10 H 0.3886 0.6947 0.7304 0.055 Uiso 1 1 calc R . .
C11 C 0.2266(8) 0.7351(4) 0.7580(4) 0.075(2) Uani 1 1 d . . .
H11A H 0.1582 0.7663 0.7365 0.113 Uiso 1 1 calc R . .
H11B H 0.2837 0.7543 0.8007 0.113 Uiso 1 1 calc R . .
H11C H 0.1858 0.6958 0.7713 0.113 Uiso 1 1 calc R . .
C12 C 0.3524(9) 0.7792(3) 0.6709(4) 0.081(2) Uani 1 1 d . . .
H12A H 0.4040 0.7669 0.6368 0.122 Uiso 1 1 calc R . .
H12B H 0.4060 0.8060 0.7088 0.122 Uiso 1 1 calc R . .
H12C H 0.2752 0.8039 0.6462 0.122 Uiso 1 1 calc R . .
C13 C 0.3097(6) 0.5430(3) 0.5116(3) 0.0410(13) Uani 1 1 d . . .
H13 H 0.3896 0.5266 0.5463 0.049 Uiso 1 1 calc R . .
C14 C 0.2239(7) 0.4841(3) 0.4807(3) 0.0582(17) Uani 1 1 d . . .
H14A H 0.1796 0.4675 0.5164 0.087 Uiso 1 1 calc R . .
H14B H 0.2793 0.4500 0.4680 0.087 Uiso 1 1 calc R . .
H14C H 0.1583 0.4974 0.4379 0.087 Uiso 1 1 calc R . .
C15 C 0.3541(7) 0.5783(3) 0.4501(3) 0.0566(16) Uani 1 1 d . . .
H15A H 0.2770 0.5943 0.4151 0.085 Uiso 1 1 calc R . .
H15B H 0.4026 0.5480 0.4267 0.085 Uiso 1 1 calc R . .
H15C H 0.4108 0.6149 0.4696 0.085 Uiso 1 1 calc R . .
C16 C 0.6922(5) 0.5762(2) 0.8057(3) 0.0303(10) Uani 1 1 d . . .
C17 C 0.7110(5) 0.5150(2) 0.8387(3) 0.0343(11) Uani 1 1 d . . .
C18 C 0.7925(5) 0.5121(3) 0.9082(3) 0.0447(14) Uani 1 1 d . . .
H18 H 0.8064 0.4717 0.9324 0.054 Uiso 1 1 calc R . .
C19 C 0.8524(6) 0.5672(3) 0.9417(3) 0.0461(14) Uani 1 1 d . . .
H19 H 0.9072 0.5640 0.9885 0.055 Uiso 1 1 calc R . .
C20 C 0.8339(5) 0.6266(3) 0.9083(3) 0.0441(13) Uani 1 1 d . . .
H20 H 0.8765 0.6636 0.9323 0.053 Uiso 1 1 calc R . .
C21 C 0.7528(5) 0.6333(2) 0.8390(3) 0.0334(11) Uani 1 1 d . . .
C22 C 0.6492(6) 0.4536(3) 0.8014(3) 0.0472(14) Uani 1 1 d . . .
H22 H 0.5817 0.4676 0.7582 0.057 Uiso 1 1 calc R . .
C23 C 0.7505(9) 0.4130(4) 0.7749(6) 0.108(4) Uani 1 1 d . . .
H23A H 0.7900 0.4393 0.7432 0.162 Uiso 1 1 calc R . .
H23B H 0.7072 0.3752 0.7488 0.162 Uiso 1 1 calc R . .
H23C H 0.8189 0.3985 0.8159 0.162 Uiso 1 1 calc R . .
C24 C 0.5782(7) 0.4133(3) 0.8473(5) 0.073(2) Uani 1 1 d . . .
H24A H 0.6426 0.3932 0.8865 0.109 Uiso 1 1 calc R . .
H24B H 0.5263 0.3794 0.8178 0.109 Uiso 1 1 calc R . .
H24C H 0.5200 0.4413 0.8668 0.109 Uiso 1 1 calc R . .
C25 C 0.7356(6) 0.6996(3) 0.8022(3) 0.0424(13) Uani 1 1 d . . .
H25 H 0.6650 0.6954 0.7574 0.051 Uiso 1 1 calc R . .
C26 C 0.6938(7) 0.7528(3) 0.8480(4) 0.0642(19) Uani 1 1 d . . .
H26A H 0.6081 0.7419 0.8567 0.096 Uiso 1 1 calc R . .
H26B H 0.6881 0.7943 0.8229 0.096 Uiso 1 1 calc R . .
H26C H 0.7587 0.7560 0.8937 0.096 Uiso 1 1 calc R . .
C27 C 0.8648(7) 0.7187(3) 0.7805(4) 0.0624(18) Uani 1 1 d . . .
H27A H 0.9332 0.7281 0.8235 0.094 Uiso 1 1 calc R . .
H27B H 0.8492 0.7572 0.7499 0.094 Uiso 1 1 calc R . .
H27C H 0.8930 0.6827 0.7544 0.094 Uiso 1 1 calc R . .
C28 C 0.2715(5) 0.4895(3) 0.7131(3) 0.0378(12) Uani 1 1 d . . .
C29 C 0.3309(7) 0.4510(3) 0.6703(3) 0.0456(14) Uani 1 1 d . . .
H29 H 0.4159 0.4616 0.6647 0.055 Uiso 1 1 calc R . .
C30 C 0.2646(8) 0.3964(3) 0.6355(3) 0.062(2) Uani 1 1 d . . .
H30 H 0.3061 0.3691 0.6078 0.075 Uiso 1 1 calc R . .
C31 C 0.1364(8) 0.3822(3) 0.6418(4) 0.069(2) Uani 1 1 d . . .
H31 H 0.0907 0.3462 0.6172 0.083 Uiso 1 1 calc R . .
C32 C 0.0781(7) 0.4200(4) 0.6832(4) 0.066(2) Uani 1 1 d . . .
H32 H -0.0076 0.4096 0.6878 0.079 Uiso 1 1 calc R . .
C33 C 0.1424(6) 0.4738(3) 0.7192(3) 0.0522(15) Uani 1 1 d . . .
C34 C 0.0890(6) 0.5143(4) 0.7703(4) 0.068(2) Uani 1 1 d . . .
H34A H 0.0193 0.4904 0.7862 0.082 Uiso 1 1 calc R . .
H34B H 0.0510 0.5549 0.7468 0.082 Uiso 1 1 calc R . .
C35 C 0.1575(8) 0.5808(4) 0.8792(5) 0.080(2) Uani 1 1 d . . .
H35A H 0.0786 0.5660 0.8934 0.120 Uiso 1 1 calc R . .
H35B H 0.1382 0.6211 0.8520 0.120 Uiso 1 1 calc R . .
H35C H 0.2277 0.5884 0.9220 0.120 Uiso 1 1 calc R . .
C36 C 0.2364(7) 0.4699(3) 0.8770(4) 0.0651(19) Uani 1 1 d . . .
H36A H 0.3099 0.4794 0.9176 0.098 Uiso 1 1 calc R . .
H36B H 0.2620 0.4359 0.8475 0.098 Uiso 1 1 calc R . .
H36C H 0.1611 0.4553 0.8946 0.098 Uiso 1 1 calc R . .
C38 C 0.5623(7) 0.6717(4) 0.9918(4) 0.071(2) Uani 1 1 d . . .
H38A H 0.5238 0.6556 1.0301 0.107 Uiso 1 1 calc R . .
H38B H 0.5540 0.7189 0.9890 0.107 Uiso 1 1 calc R . .
H38C H 0.6552 0.6597 1.0020 0.107 Uiso 1 1 calc R . .
P1 P 0.67010(17) 0.76457(7) 0.52140(9) 0.0502(4) Uani 1 1 d D . .
F1 F 0.5152(6) 0.7481(3) 0.5163(5) 0.067(3) Uani 0.615(19) 1 d PD A 1
F2 F 0.6300(13) 0.7671(4) 0.4360(3) 0.093(4) Uani 0.615(19) 1 d PD A 1
F3 F 0.8143(7) 0.7826(4) 0.5273(9) 0.132(6) Uani 0.615(19) 1 d PD A 1
F4 F 0.6885(10) 0.7654(4) 0.6060(3) 0.085(3) Uani 0.615(19) 1 d PD A 1
F1A F 0.5320(12) 0.7474(6) 0.4756(13) 0.133(9) Uani 0.385(19) 1 d PD A 2
F2A F 0.730(3) 0.7672(5) 0.4528(9) 0.120(7) Uani 0.385(19) 1 d PD A 2
F3A F 0.8139(14) 0.7780(7) 0.5702(13) 0.133(9) Uani 0.385(19) 1 d PD A 2
F4A F 0.627(3) 0.7580(6) 0.5933(8) 0.120(7) Uani 0.385(19) 1 d PD A 2
F5 F 0.7021(4) 0.68882(16) 0.5235(2) 0.0761(12) Uani 1 1 d D A .
F6 F 0.6363(5) 0.84020(17) 0.5196(2) 0.0893(15) Uani 1 1 d D A .

loop_
_atom_site_aniso_label
_atom_site_aniso_U_11
_atom_site_aniso_U_22
_atom_site_aniso_U_33
_atom_site_aniso_U_23
_atom_site_aniso_U_13
_atom_site_aniso_U_12
Pd1 0.0322(2) 0.0295(2) 0.0316(2) -0.00134(16) 0.01299(14) -0.00157(16)
N1 0.036(2) 0.0232(19) 0.032(2) 0.0002(16) 0.0113(17) -0.0010(16)
N2 0.029(2) 0.031(2) 0.030(2) 0.0027(17) 0.0092(17) -0.0044(17)
N3 0.053(3) 0.048(3) 0.066(3) 0.002(3) 0.038(3) -0.004(2)
N4 0.050(3) 0.047(3) 0.038(3) -0.009(2) 0.017(2) 0.001(2)
C37 0.052(4) 0.052(4) 0.041(3) -0.010(3) 0.014(3) 0.005(3)
C1 0.031(2) 0.019(2) 0.027(2) -0.0007(17) 0.0080(19) -0.0019(18)
C2 0.050(3) 0.034(3) 0.033(3) 0.004(2) 0.017(2) -0.005(2)
C3 0.031(3) 0.040(3) 0.037(3) 0.004(2) 0.012(2) -0.002(2)
C4 0.035(3) 0.028(2) 0.034(3) 0.004(2) 0.006(2) 0.003(2)
C5 0.046(3) 0.029(3) 0.043(3) 0.002(2) 0.011(2) 0.009(2)
C6 0.051(4) 0.044(3) 0.059(4) -0.005(3) 0.013(3) 0.017(3)
C7 0.036(3) 0.061(4) 0.063(4) -0.007(3) -0.007(3) 0.013(3)
C8 0.048(3) 0.049(3) 0.049(3) -0.010(3) -0.008(3) 0.008(3)
C9 0.039(3) 0.028(2) 0.035(3) 0.003(2) 0.006(2) 0.002(2)
C10 0.050(3) 0.033(3) 0.051(3) -0.006(2) 0.005(3) 0.008(2)
C11 0.092(6) 0.064(5) 0.073(5) -0.028(4) 0.024(4) 0.005(4)
C12 0.128(7) 0.047(4) 0.069(5) -0.007(4) 0.025(5) -0.027(4)
C13 0.049(3) 0.039(3) 0.033(3) -0.002(2) 0.005(2) 0.003(2)
C14 0.081(5) 0.045(3) 0.044(3) -0.008(3) 0.005(3) 0.002(3)
C15 0.076(5) 0.058(4) 0.038(3) 0.000(3) 0.018(3) 0.006(3)
C16 0.029(2) 0.034(3) 0.028(2) 0.0014(19) 0.0060(19) 0.0015(19)
C17 0.032(3) 0.034(3) 0.039(3) 0.005(2) 0.013(2) 0.006(2)
C18 0.040(3) 0.055(4) 0.041(3) 0.019(3) 0.013(2) 0.008(3)
C19 0.039(3) 0.068(4) 0.031(3) 0.005(3) 0.009(2) 0.002(3)
C20 0.037(3) 0.051(3) 0.044(3) -0.011(3) 0.010(2) -0.008(3)
C21 0.030(3) 0.034(3) 0.037(3) -0.002(2) 0.010(2) -0.002(2)
C22 0.052(3) 0.029(3) 0.058(4) 0.006(2) 0.009(3) -0.006(2)
C23 0.095(7) 0.067(5) 0.185(11) -0.058(6) 0.079(7) -0.032(5)
C24 0.065(5) 0.053(4) 0.102(6) 0.020(4) 0.024(4) -0.014(4)
C25 0.040(3) 0.033(3) 0.051(3) -0.001(2) 0.005(3) -0.003(2)
C26 0.075(5) 0.035(3) 0.085(5) -0.009(3) 0.022(4) 0.000(3)
C27 0.059(4) 0.050(4) 0.080(5) 0.016(3) 0.021(4) -0.009(3)
C28 0.041(3) 0.034(3) 0.036(3) 0.003(2) 0.004(2) -0.007(2)
C29 0.065(4) 0.034(3) 0.034(3) 0.000(2) 0.003(3) -0.008(3)
C30 0.104(6) 0.034(3) 0.039(3) 0.003(3) -0.002(3) 0.001(3)
C31 0.092(6) 0.044(4) 0.053(4) 0.014(3) -0.022(4) -0.028(4)
C32 0.061(4) 0.057(4) 0.066(4) 0.016(4) -0.012(4) -0.028(3)
C33 0.041(3) 0.051(4) 0.058(4) 0.010(3) -0.002(3) -0.017(3)
C34 0.036(3) 0.076(5) 0.093(5) 0.005(4) 0.016(4) -0.011(3)
C35 0.078(5) 0.082(5) 0.104(6) -0.019(5) 0.067(5) -0.008(4)
C36 0.081(5) 0.068(4) 0.058(4) 0.008(3) 0.041(4) -0.016(4)
C38 0.068(5) 0.098(6) 0.050(4) -0.030(4) 0.017(3) -0.001(4)
P1 0.0558(10) 0.0361(8) 0.0573(10) 0.0056(7) 0.0101(8) -0.0057(7)
F1 0.047(4) 0.063(5) 0.088(6) 0.026(4) 0.007(4) 0.001(3)
F2 0.137(11) 0.097(6) 0.050(4) 0.003(4) 0.032(5) -0.042(6)
F3 0.038(5) 0.067(5) 0.30(2) 0.007(8) 0.064(8) -0.014(4)
F4 0.125(8) 0.057(5) 0.054(4) 0.008(3) -0.017(5) -0.009(5)
F1A 0.078(9) 0.113(10) 0.175(18) -0.053(11) -0.036(10) 0.004(7)
F2A 0.199(18) 0.093(8) 0.099(10) -0.036(7) 0.095(11) -0.083(9)
F3A 0.078(9) 0.113(10) 0.175(18) -0.053(11) -0.036(10) 0.004(7)
F4A 0.199(18) 0.093(8) 0.099(10) -0.036(7) 0.095(11) -0.083(9)
F5 0.084(3) 0.039(2) 0.119(4) 0.003(2) 0.050(3) 0.0040(19)
F6 0.117(4) 0.041(2) 0.097(3) 0.013(2) -0.001(3) 0.003(2)

loop_
_atom_type_symbol
_atom_type_description
_atom_type_scat_dispersion_real
_atom_type_scat_dispersion_imag
_atom_type_scat_source
C C 0.0033 0.0016 'International Tables Vol C Tables 4.2.6.8 and 6.1.1.4'
H H 0.0000 0.0000 'International Tables Vol C Tables 4.2.6.8 and 6.1.1.4'
N N 0.0061 0.0033 'International Tables Vol C Tables 4.2.6.8 and 6.1.1.4'
F F 0.0171 0.0103 'International Tables Vol C Tables 4.2.6.8 and 6.1.1.4'
P P 0.1023 0.0942 'International Tables Vol C Tables 4.2.6.8 and 6.1.1.4'
Pd Pd -0.9988 1.0072 'International Tables Vol C Tables 4.2.6.8 and 6.1.1.4'

loop_
_geom_angle_atom_site_label_1
_geom_angle_atom_site_label_2
_geom_angle_atom_site_label_3
_geom_angle
C28 Pd1 C1 90.9(2)
C28 Pd1 N4 169.4(2)
C1 Pd1 N4 95.98(18)
C28 Pd1 N3 81.9(2)
C1 Pd1 N3 170.5(2)
N4 Pd1 N3 92.04(19)
C1 N1 C2 110.6(4)
C1 N1 C4 124.4(4)
C2 N1 C4 124.6(4)
C1 N2 C3 110.4(4)
C1 N2 C16 124.8(4)
C3 N2 C16 123.2(4)
C36 N3 C34 109.1(5)
C36 N3 C35 108.6(6)
C34 N3 C35 109.6(6)
C36 N3 Pd1 112.1(4)
C34 N3 Pd1 102.0(4)
C35 N3 Pd1 115.2(4)
C37 N4 Pd1 169.1(5)
N4 C37 C38 178.5(7)
N1 C1 N2 104.6(4)
N1 C1 Pd1 126.9(3)
N2 C1 Pd1 128.5(3)
C3 C2 N1 107.1(4)
C2 C3 N2 107.4(5)
C9 C4 C5 123.1(5)
C9 C4 N1 119.0(4)
C5 C4 N1 117.9(4)
C6 C5 C4 116.8(5)
C6 C5 C10 119.9(5)
C4 C5 C10 123.0(5)
C7 C6 C5 121.1(5)
C8 C7 C6 120.2(5)
C7 C8 C9 122.0(5)
C8 C9 C4 116.5(5)
C8 C9 C13 118.9(5)
C4 C9 C13 124.5(5)
C5 C10 C12 109.4(5)
C5 C10 C11 113.1(5)
C12 C10 C11 111.1(6)
C9 C13 C14 112.7(5)
C9 C13 C15 110.3(5)
C14 C13 C15 109.1(5)
C17 C16 C21 122.8(4)
C17 C16 N2 119.7(4)
C21 C16 N2 117.4(4)
C16 C17 C18 117.2(5)
C16 C17 C22 122.3(5)
C18 C17 C22 120.4(5)
C19 C18 C17 120.9(5)
C20 C19 C18 121.0(5)
C19 C20 C21 121.2(5)
C20 C21 C16 116.8(5)
C20 C21 C25 120.3(5)
C16 C21 C25 122.8(4)
C17 C22 C24 113.1(5)
C17 C22 C23 111.1(5)
C24 C22 C23 111.4(6)
C21 C25 C26 113.0(5)
C21 C25 C27 109.5(5)
C26 C25 C27 111.0(5)
C29 C28 C33 119.1(5)
C29 C28 Pd1 128.5(4)
C33 C28 Pd1 111.7(4)
C28 C29 C30 119.8(6)
C29 C30 C31 120.0(7)
C32 C31 C30 120.1(6)
C31 C32 C33 121.1(7)
C32 C33 C28 119.9(7)
C32 C33 C34 123.9(6)
C28 C33 C34 116.0(5)
C33 C34 N3 107.9(5)
F3 P1 F1A 150.4(9)
F3 P1 F4A 116.3(9)
F1A P1 F4A 93.2(7)
F3 P1 F4 92.4(5)
F1A P1 F4 117.1(9)
F4A P1 F4 23.9(9)
F3 P1 F2A 58.4(7)
F1A P1 F2A 92.1(7)
F4A P1 F2A 173.1(9)
F4 P1 F2A 150.4(9)
F3 P1 F5 92.2(4)
F1A P1 F5 87.3(5)
F4A P1 F5 89.8(5)
F4 P1 F5 90.6(3)
F2A P1 F5 86.1(5)
F3 P1 F6 88.5(4)
F1A P1 F6 92.2(5)
F4A P1 F6 89.6(5)
F4 P1 F6 89.1(3)
F2A P1 F6 94.5(5)
F5 P1 F6 179.2(3)
F3 P1 F2 94.8(5)
F1A P1 F2 55.8(8)
F4A P1 F2 148.6(8)
F4 P1 F2 171.6(5)
F2A P1 F2 37.5(7)
F5 P1 F2 93.5(3)
F6 P1 F2 86.7(3)
F3 P1 F3A 30.7(9)
F1A P1 F3A 176.7(7)
F4A P1 F3A 85.8(10)
F4 P1 F3A 61.9(9)
F2A P1 F3A 88.6(7)
F5 P1 F3A 89.5(5)
F6 P1 F3A 91.0(5)
F2 P1 F3A 125.4(9)
F3 P1 F1 177.8(4)
F1A P1 F1 30.5(9)
F4A P1 F1 62.9(9)
F4 P1 F1 86.7(4)
F2A P1 F1 122.6(8)
F5 P1 F1 89.9(3)
F6 P1 F1 89.4(3)
F2 P1 F1 85.9(4)
F3A P1 F1 148.6(10)

loop_
_geom_bond_atom_site_label_1
_geom_bond_atom_site_label_2
_geom_bond_distance
Pd1 C28 1.984(5)
Pd1 C1 1.992(5)
Pd1 N4 2.118(5)
Pd1 N3 2.131(5)
N1 C1 1.350(6)
N1 C2 1.384(6)
N1 C4 1.458(6)
N2 C1 1.361(6)
N2 C3 1.379(6)
N2 C16 1.455(6)
N3 C36 1.474(8)
N3 C34 1.493(9)
N3 C35 1.497(8)
N4 C37 1.135(7)
C37 C38 1.453(8)
C2 C3 1.327(7)
C4 C9 1.394(7)
C4 C5 1.404(7)
C5 C6 1.394(8)
C5 C10 1.517(8)
C6 C7 1.378(8)
C7 C8 1.365(8)
C8 C9 1.393(8)
C9 C13 1.513(7)
C10 C12 1.522(9)
C10 C11 1.524(9)
C13 C14 1.530(8)
C13 C15 1.539(8)
C16 C17 1.391(7)
C16 C21 1.404(7)
C17 C18 1.396(7)
C17 C22 1.509(7)
C18 C19 1.371(8)
C19 C20 1.363(8)
C20 C21 1.397(7)
C21 C25 1.517(7)
C22 C24 1.515(9)
C22 C23 1.519(10)
C25 C26 1.521(8)
C25 C27 1.546(8)
C28 C29 1.380(8)
C28 C33 1.411(8)
C29 C30 1.396(8)
C30 C31 1.396(11)
C31 C32 1.347(11)
C32 C33 1.382(9)
C33 C34 1.483(10)
P1 F3 1.522(6)
P1 F1A 1.535(9)
P1 F4A 1.547(9)
P1 F4 1.578(6)
P1 F2A 1.580(8)
P1 F5 1.582(4)
P1 F6 1.584(4)
P1 F2 1.584(6)
P1 F3A 1.587(9)
P1 F1 1.625(6)
